data_7121932
loop_
_publ_author_name
'Mason, Kevin'
'Harnden, Alice C.'
'Patrick, Connor W.'
'Poh, Adeline W. J.'
'Batsanov, Andrei S.'
'Suturina, Elizaveta A.'
'Vonci, Michele'
'McInnes, Eric J. L.'
'Chilton, Nicholas F.'
'Parker, David'

_publ_section_title
;
 Exquisite sensitivity of the ligand field to solvation and donor
 polarisability in coordinatively saturated lanthanide complexes.
;
_journal_issue 61
_journal_name_full 'Chemical communications (Cambridge, England)'
_journal_page_first 8486
_journal_page_last 8489
_journal_paper_doi 10.1039/c8cc04995e
_journal_volume 54
_journal_year 2018
_chemical_formula_moiety 'C36 H45 N6 O6 Yb, 7(H2 O)'
_chemical_formula_sum 'C36 H59 N6 O13 Yb'
_chemical_formula_weight 956.93
_space_group_crystal_system triclinic
_space_group_IT_number 2
_space_group_name_Hall '-P 1'
_space_group_name_H-M_alt 'P -1'
_symmetry_space_group_name_Hall '-P 1'
_symmetry_space_group_name_H-M 'P -1'
_atom_sites_solution_hydrogens mixed
_atom_sites_solution_primary dual
_atom_sites_solution_secondary difmap
_audit_creation_date 2018-02-19
_audit_creation_method
;
Olex2 1.2-beta
(compiled 2018.02.02 svn.r3481 for OlexSys, GUI svn.r5470)
;
_audit_update_record
;
2018-06-13 deposited with the CCDC.
2018-07-10 downloaded from the CCDC.
;
_cell_angle_alpha 106.9911(15)
_cell_angle_beta 90.0945(17)
_cell_angle_gamma 94.4990(17)
_cell_formula_units_Z 2
_cell_length_a 8.0215(3)
_cell_length_b 14.8835(6)
_cell_length_c 17.6485(7)
_cell_measurement_reflns_used 9627
_cell_measurement_temperature 120
_cell_measurement_theta_max 33.28
_cell_measurement_theta_min 2.77
_cell_volume 2008.17(14)
_computing_cell_refinement 'SAINT v8.38A (Bruker, 2017)'
_computing_data_collection 'APEX3 v.2016.1-0 (Bruker, 2016)'
_computing_data_reduction 'SAINT v8.38A (Bruker, 2017)'
_computing_molecular_graphics 'Olex2 (Dolomanov et al., 2009)'
_computing_publication_material 'Olex2 (Dolomanov et al., 2009)'
_computing_structure_refinement 'ShelXL 2016/6 multi-CPU version (Sheldrick, 2015b)'
_computing_structure_solution 'ShelXT (Sheldrick, 2015a)'
_diffrn_ambient_temperature 120
_diffrn_detector_area_resol_mean 10.4
_diffrn_detector_type 'Bruker PHOTON 100 CMOS'
_diffrn_measured_fraction_theta_full 0.999
_diffrn_measured_fraction_theta_max 0.900
_diffrn_measurement_device '3-circle area detector diffractometer'
_diffrn_measurement_device_type 'Bruker D8 Venture'
_diffrn_measurement_method '\f and \w scans'
_diffrn_radiation_monochromator 'focusing mirrors'
_diffrn_radiation_probe x-ray
_diffrn_radiation_type MoK\a
_diffrn_radiation_wavelength 0.71073
_diffrn_reflns_av_R_equivalents 0.0407
_diffrn_reflns_av_unetI/netI 0.0510
_diffrn_reflns_Laue_measured_fraction_full 0.999
_diffrn_reflns_Laue_measured_fraction_max 0.900
_diffrn_reflns_limit_h_max 13
_diffrn_reflns_limit_h_min -12
_diffrn_reflns_limit_k_max 23
_diffrn_reflns_limit_k_min -23
_diffrn_reflns_limit_l_max 28
_diffrn_reflns_limit_l_min -27
_diffrn_reflns_number 55290
_diffrn_reflns_point_group_measured_fraction_full 0.999
_diffrn_reflns_point_group_measured_fraction_max 0.900
_diffrn_reflns_theta_full 32.500
_diffrn_reflns_theta_max 35.701
_diffrn_reflns_theta_min 2.414
_diffrn_source 'microfocus sealed X-ray tube'
_diffrn_source_type 'Incoatec I\mS microsource'
_diffrn_standards_number 0
_exptl_absorpt_coefficient_mu 2.399
_exptl_absorpt_correction_T_max 0.5986
_exptl_absorpt_correction_T_min 0.4216
_exptl_absorpt_correction_type integration
_exptl_absorpt_process_details
; SADABS-2016/2 (Krause et al, 2015) was used for absorption correction, 
 by numerical inegration based on crystal face-indexing followed by 
 semi-empirical correction based on Laue equivalents and multiple scans. 
 wR2(int) was 0.1486 before and 0.0583 after correction. The Ratio of 
 minimum to maximum transmission is 0.7043. The \l/2 correction factor 
 is Not present.
;
_exptl_crystal_colour colourless
_exptl_crystal_colour_primary colourless
_exptl_crystal_density_diffrn 1.583
_exptl_crystal_description lathe
_exptl_crystal_F_000 982
_exptl_crystal_recrystallization_method 'Re-crystallisation from solvent: methanol/water'
_exptl_crystal_size_max 0.608
_exptl_crystal_size_mid 0.196
_exptl_crystal_size_min 0.072
_refine_diff_density_max 1.095
_refine_diff_density_min -0.903
_refine_diff_density_rms 0.118
_refine_ls_extinction_method none
_refine_ls_goodness_of_fit_ref 1.024
_refine_ls_hydrogen_treatment mixed
_refine_ls_matrix_type full
_refine_ls_number_parameters 566
_refine_ls_number_reflns 16744
_refine_ls_number_restraints 0
_refine_ls_restrained_S_all 1.024
_refine_ls_R_factor_all 0.0373
_refine_ls_R_factor_gt 0.0263
_refine_ls_shift/su_max 0.003
_refine_ls_shift/su_mean 0.000
_refine_ls_structure_factor_coef Fsqd
_refine_ls_weighting_details 'w=1/[\s^2^(Fo^2^)+(0.0241P)^2^] where P=(Fo^2^+2Fc^2^)/3'
_refine_ls_weighting_scheme calc
_refine_ls_wR_factor_gt 0.0536
_refine_ls_wR_factor_ref 0.0554
_reflns_Friedel_coverage 0.000
_reflns_number_gt 14376
_reflns_number_total 16744
_reflns_threshold_expression 'I > 2\s(I)'
_cod_data_source_file c8cc04995e2.cif
_cod_data_source_block YbL2_18srv061
_cod_depositor_comments
;
The following automatic conversions were performed:

'_diffrn_radiation_probe' value 'X-ray' changed to 'x-ray' according
to
/home/data/users/saulius/crontab/automatic-downloads/rss-feeds/RSC/lib/dictionaries/cif_core.dic
dictionary named 'cif_core.dic' version 2.4.2 from 2011-04-26.

Automatic conversion script
Id: cif_fix_values 4973 2017-02-22 13:04:09Z antanas 

 Adding full bibliography for 7121932--7121939.cif.
;
_cod_database_code 7121932
_shelx_shelxl_version_number 2016/6
_shelx_space_group_comment
;
The symmetry employed for this shelxl refinement is uniquely defined
by the following loop, which should always be used as a source of
symmetry information in preference to the above space-group names.
They are only intended as comments.
;
_shelx_estimated_absorpt_t_max 0.846
_shelx_estimated_absorpt_t_min 0.323
_olex2_refinement_description
;
1. Fixed Uiso
 At 1.2 times of:
  All C(H) groups, All C(H,H) groups
 At 1.5 times of:
  All H(H) groups, All C(H,H,H) groups, All O(H) groups
2. Uiso/Uaniso restraints and constraints
Uanis(C28B) = Uanis(C28A)
Uanis(C15B) = Uanis(C15A)
Uanis(C14B) = Uanis(C14A)
Uanis(C13A) = Uanis(C13B)
3. Others
 Uiso(H39A)=Uiso(H39B)=Uiso(H39C)=FVAR(1)
 Uiso(H40A)=Uiso(H40B)=Uiso(H40C)=FVAR(2)
 Sof(C28B)=Sof(H28B)=Sof(C29B)=Sof(H29D)=Sof(H29E)=Sof(H29F)=Sof(C30B)=
 Sof(H30D)=Sof(H30E)=Sof(H30F)=1-FVAR(3)
 Sof(C28A)=Sof(H28A)=Sof(C29A)=Sof(H29A)=Sof(H29B)=Sof(H29C)=Sof(C30A)=
 Sof(H30A)=Sof(H30B)=Sof(H30C)=FVAR(3)
 Uiso(H19A)=Uiso(H19B)=Uiso(H19C)=FVAR(4)
 Uiso(H20A)=Uiso(H20B)=Uiso(H20C)=Uiso(H20D)=Uiso(H20E)=Uiso(H20F)=FVAR(5)
 Fixed Sof: C13A(0.9) H13A(0.9) C14A(0.9) C15A(0.9) H15A(0.9) C13B(0.1)
 H13B(0.1) C14B(0.1) C15B(0.1) H15B(0.1) C18A(0.9) H18A(0.9) C19A(0.9)
 H19A(0.9) H19B(0.9) H19C(0.9) C18B(0.1) H18B(0.1) C19B(0.1) H19D(0.1)
 H19E(0.1) H19F(0.1) H20A(0.9) H20B(0.9) H20C(0.9) H20D(0.1) H20E(0.1)
 H20F(0.1) H2W(0.5) H2WB(0.5) H3WA(0.5) H3WB(0.5) H4W(0.5) H4WB(0.5) H5W(0.5)
 H5WB(0.5)
4.a Riding coordinates:
 C19B(H19D,H19E,H19F), C20(H20A,H20B,H20C), C20(H20D,H20E,H20F), C29A(H29A,
 H29B,H29C), C30A(H30A,H30B,H30C), C29B(H29D,H29E,H29F), O1W(H1WA,H1WB),
 O2W(H2WA,H2W,H2WB), O3W(H3W,H3WA,H3WB), O4W(H4WA,H4W,H4WB), O5W(H5W,H5WA,H5WB),
  O6W(H6WA,H6WB), O7W(H7WA,H7WB)
4.b Rotating group:
 C19A(H19A,H19B,H19C)
4.c Ternary CH refined with riding coordinates:
 C18A(H18A), C18B(H18B), C28A(H28A), C28B(H28B), C38(H38)
4.d Secondary CH2 refined with riding coordinates:
 C2(H2A,H2B), C3(H3A,H3B), C5(H5A,H5B), C6(H6A,H6B), C8(H8A,H8B), C9(H9A,H9B),
 C11(H11A,H11B), C21(H21A,H21B), C31(H31A,H31B)
4.e Me refined with riding coordinates:
 C30B(H30D,H30E,H30F)
4.f Aromatic/amide H refined with riding coordinates:
 C13A(H13A), C15A(H15A), C13B(H13B), C15B(H15B), C23(H23), C25(H25), C33(H33),
 C35(H35)
4.g Idealised Me refined as rotating group:
 C39(H39A,H39B,H39C), C40(H40A,H40B,H40C)
;

loop_
_space_group_symop_operation_xyz
'x, y, z'
'-x, -y, -z'

loop_
_atom_site_label
_atom_site_type_symbol
_atom_site_fract_x
_atom_site_fract_y
_atom_site_fract_z
_atom_site_U_iso_or_equiv
_atom_site_adp_type
_atom_site_occupancy
_atom_site_site_symmetry_order
_atom_site_calc_flag
_atom_site_refinement_flags_posn
_atom_site_refinement_flags_occupancy
_atom_site_disorder_assembly
_atom_site_disorder_group
Yb Yb 0.41451(2) 0.38176(2) 0.73196(2) 0.00935(2) Uani 1 1 d . . . .
O11 O 0.24390(14) 0.42074(8) 0.84137(7) 0.0159(2) Uani 1 1 d . . . .
O12 O 0.09230(16) 0.38793(10) 0.93707(7) 0.0239(3) Uani 1 1 d . . . .
O21 O 0.27493(15) 0.49294(8) 0.69190(7) 0.0162(2) Uani 1 1 d . . . .
O22 O 0.19200(16) 0.63837(9) 0.71252(8) 0.0235(3) Uani 1 1 d . . . .
O31 O 0.18201(13) 0.28479(8) 0.67168(6) 0.0139(2) Uani 1 1 d . . . .
O32 O 0.05659(14) 0.17736(8) 0.56702(7) 0.0167(2) Uani 1 1 d . . . .
N1 N 0.60165(16) 0.24020(9) 0.69800(8) 0.0143(3) Uani 1 1 d . . . .
N4 N 0.67751(17) 0.41333(10) 0.82549(8) 0.0151(3) Uani 1 1 d . . . .
N7 N 0.68966(16) 0.41634(9) 0.66462(8) 0.0121(2) Uani 1 1 d . . . .
N11 N 0.33692(16) 0.25026(9) 0.78963(8) 0.0135(2) Uani 1 1 d . . . .
N21 N 0.47365(16) 0.54461(9) 0.81664(8) 0.0135(2) Uani 1 1 d . . . .
N31 N 0.40357(16) 0.34340(9) 0.58746(7) 0.0115(2) Uani 1 1 d . . . .
C2 C 0.7297(2) 0.24616(12) 0.76201(10) 0.0197(3) Uani 1 1 d . . . .
H2A H 0.842193 0.257995 0.742189 0.024 Uiso 1 1 calc R . . .
H2B H 0.725751 0.184494 0.772976 0.024 Uiso 1 1 calc R . . .
C3 C 0.7060(2) 0.32241(12) 0.83916(10) 0.0191(3) Uani 1 1 d . . . .
H3A H 0.609204 0.302322 0.866800 0.023 Uiso 1 1 calc R . . .
H3B H 0.806568 0.330662 0.873856 0.023 Uiso 1 1 calc R . . .
C5 C 0.83260(19) 0.45363(12) 0.79497(10) 0.0168(3) Uani 1 1 d . . . .
H5A H 0.913273 0.404746 0.779996 0.020 Uiso 1 1 calc R . . .
H5B H 0.885233 0.506942 0.838074 0.020 Uiso 1 1 calc R . . .
C6 C 0.79779(19) 0.48791(11) 0.72388(10) 0.0156(3) Uani 1 1 d . . . .
H6A H 0.742159 0.547364 0.741378 0.019 Uiso 1 1 calc R . . .
H6B H 0.904682 0.500866 0.699568 0.019 Uiso 1 1 calc R . . .
C8 C 0.78393(19) 0.33134(11) 0.62813(10) 0.0161(3) Uani 1 1 d . . . .
H8A H 0.888116 0.336257 0.659745 0.019 Uiso 1 1 calc R . . .
H8B H 0.816119 0.331641 0.574071 0.019 Uiso 1 1 calc R . . .
C9 C 0.6858(2) 0.23803(11) 0.62308(10) 0.0165(3) Uani 1 1 d . . . .
H9A H 0.600943 0.223607 0.579505 0.020 Uiso 1 1 calc R . . .
H9B H 0.762861 0.187146 0.610548 0.020 Uiso 1 1 calc R . . .
C11 C 0.4907(2) 0.15244(11) 0.68559(10) 0.0179(3) Uani 1 1 d . . . .
H11A H 0.559179 0.099177 0.683137 0.022 Uiso 1 1 calc R . . .
H11B H 0.428258 0.138467 0.634494 0.022 Uiso 1 1 calc R . . .
C12 C 0.3696(2) 0.16232(11) 0.75169(10) 0.0176(3) Uani 1 1 d . . . .
C13A C 0.2864(4) 0.08562(19) 0.77060(12) 0.0213(5) Uani 0.9 1 d . P A 1
H13A H 0.313124 0.023428 0.743724 0.026 Uiso 0.9 1 calc R P A 1
C14A C 0.1652(3) 0.09940(15) 0.82820(13) 0.0209(4) Uani 0.9 1 d . P A 1
C15A C 0.1314(3) 0.19273(14) 0.86623(13) 0.0171(4) Uani 0.9 1 d . P A 1
H15A H 0.050409 0.206271 0.906344 0.021 Uiso 0.9 1 calc R P A 1
C13B C 0.285(4) 0.076(2) 0.7451(15) 0.0213(5) Uani 0.1 1 d . P A 3
H13B H 0.311223 0.018705 0.708463 0.026 Uiso 0.1 1 calc R P A 3
C14B C 0.162(3) 0.0844(16) 0.7969(13) 0.0209(4) Uani 0.1 1 d . P A 3
C15B C 0.134(3) 0.1644(15) 0.8433(13) 0.0171(4) Uani 0.1 1 d . P A 3
H15B H 0.052890 0.164155 0.882325 0.021 Uiso 0.1 1 calc R P A 3
C16 C 0.2174(2) 0.26371(11) 0.84434(9) 0.0153(3) Uani 1 1 d . . . .
C17 C 0.18023(19) 0.36518(12) 0.87841(9) 0.0149(3) Uani 1 1 d . . . .
C18A C 0.0653(3) 0.01945(15) 0.84896(16) 0.0283(5) Uani 0.9 1 d . P A 1
H18A H 0.055183 0.038458 0.907889 0.034 Uiso 0.9 1 calc R P A 1
C19A C -0.1131(4) 0.0082(2) 0.81268(19) 0.0343(6) Uani 0.9 1 d . P A 1
H19A H -0.107095 -0.006163 0.754950 0.053(5) Uiso 0.9 1 d GR P A 1
H19B H -0.166894 0.066967 0.834091 0.053(5) Uiso 0.9 1 d GR P A 1
H19C H -0.178582 -0.043308 0.825922 0.053(5) Uiso 0.9 1 d GR P A 1
C18B C 0.048(3) -0.0069(16) 0.8033(15) 0.032(5) Uiso 0.1 1 d . P A 3
H18B H 0.012031 -0.040255 0.747143 0.038 Uiso 0.1 1 calc R P A 3
C19B C -0.107(4) 0.0163(19) 0.8419(14) 0.024(6) Uiso 0.1 1 d . P A 3
H19D H -0.160560 0.062107 0.821751 0.036 Uiso 0.1 1 d R P A 3
H19E H -0.181230 -0.041863 0.831231 0.036 Uiso 0.1 1 d R P A 3
H19F H -0.086470 0.042577 0.899161 0.036 Uiso 0.1 1 d R P A 3
C20 C 0.1459(3) -0.07261(16) 0.82516(19) 0.0541(8) Uani 1 1 d . . . .
H20A H 0.257794 -0.062726 0.846987 0.050(5) Uiso 0.9 1 d R P A 1
H20B H 0.082354 -0.117916 0.845007 0.050(5) Uiso 0.9 1 d R P A 1
H20C H 0.148934 -0.095666 0.768437 0.050(5) Uiso 0.9 1 d R P A 1
H20D H 0.079474 -0.131556 0.815537 0.050(5) Uiso 0.1 1 d R P A 3
H20E H 0.175304 -0.048356 0.880557 0.050(5) Uiso 0.1 1 d R P A 3
H20F H 0.245764 -0.082056 0.794947 0.050(5) Uiso 0.1 1 d R P A 3
C21 C 0.6330(2) 0.48156(12) 0.90096(10) 0.0192(3) Uani 1 1 d . . . .
H21A H 0.733230 0.502382 0.936423 0.023 Uiso 1 1 calc R . . .
H21B H 0.547687 0.451103 0.927995 0.023 Uiso 1 1 calc R . . .
C22 C 0.5655(2) 0.56509(12) 0.88371(9) 0.0169(3) Uani 1 1 d . . . .
C23 C 0.5876(2) 0.65525(13) 0.93498(11) 0.0259(4) Uani 1 1 d . . . .
H23 H 0.656653 0.667963 0.981293 0.031 Uiso 1 1 calc R . . .
C24 C 0.5083(2) 0.72734(14) 0.91851(13) 0.0314(5) Uani 1 1 d . . . .
C25 C 0.4084(2) 0.70489(12) 0.85038(11) 0.0232(4) Uani 1 1 d . . . .
H25 H 0.350882 0.752138 0.837554 0.028 Uiso 1 1 calc R . . .
C26 C 0.3932(2) 0.61353(11) 0.80135(10) 0.0155(3) Uani 1 1 d . . . .
C27 C 0.2766(2) 0.58012(11) 0.72934(9) 0.0150(3) Uani 1 1 d . . . .
C28A C 0.5248(7) 0.8191(3) 0.9846(3) 0.0269(7) Uani 0.572(5) 1 d . P B 1
H28A H 0.591110 0.810406 1.029605 0.032 Uiso 0.572(5) 1 calc R P B 1
C29A C 0.6238(7) 0.8885(3) 0.9499(3) 0.0439(12) Uani 0.572(5) 1 d . P B 1
H29A H 0.640289 0.950254 0.989829 0.066 Uiso 0.572(5) 1 d R P B 1
H29B H 0.732889 0.865824 0.932469 0.066 Uiso 0.572(5) 1 d R P B 1
H29C H 0.559859 0.894194 0.904439 0.066 Uiso 0.572(5) 1 d R P B 1
C30A C 0.3549(7) 0.8510(3) 1.0141(3) 0.0419(12) Uani 0.572(5) 1 d . P B 1
H30A H 0.369414 0.909903 1.057448 0.063 Uiso 0.572(5) 1 d R P B 1
H30B H 0.292664 0.861323 0.969958 0.063 Uiso 0.572(5) 1 d R P B 1
H30C H 0.292594 0.802543 1.032778 0.063 Uiso 0.572(5) 1 d R P B 1
C28B C 0.5320(9) 0.8365(4) 0.9600(4) 0.0269(7) Uani 0.428(5) 1 d . P B 3
H28B H 0.466438 0.870451 0.930433 0.032 Uiso 0.428(5) 1 calc R P B 3
C29B C 0.7149(9) 0.8724(4) 0.9655(3) 0.0352(14) Uani 0.428(5) 1 d . P B 3
H29D H 0.755800 0.862986 0.911672 0.053 Uiso 0.428(5) 1 d R P B 3
H29E H 0.724950 0.939866 0.994142 0.053 Uiso 0.428(5) 1 d R P B 3
H29F H 0.781540 0.838846 0.993312 0.053 Uiso 0.428(5) 1 d R P B 3
C30B C 0.4580(8) 0.8462(3) 1.0411(3) 0.0344(13) Uani 0.428(5) 1 d . P B 3
H30D H 0.339981 0.822136 1.034619 0.052 Uiso 0.428(5) 1 calc R P B 3
H30E H 0.519256 0.809893 1.068517 0.052 Uiso 0.428(5) 1 calc R P B 3
H30F H 0.467236 0.912737 1.072381 0.052 Uiso 0.428(5) 1 calc R P B 3
C31 C 0.6378(2) 0.45527(11) 0.60050(9) 0.0143(3) Uani 1 1 d . . . .
H31A H 0.735984 0.467472 0.569926 0.017 Uiso 1 1 calc R . . .
H31B H 0.586029 0.515260 0.623219 0.017 Uiso 1 1 calc R . . .
C32 C 0.51383(19) 0.38301(11) 0.54784(9) 0.0130(3) Uani 1 1 d . . . .
C33 C 0.5177(2) 0.35473(11) 0.46579(9) 0.0153(3) Uani 1 1 d . . . .
H33 H 0.596319 0.385152 0.439218 0.018 Uiso 1 1 calc R . . .
C34 C 0.4058(2) 0.28152(12) 0.42267(10) 0.0177(3) Uani 1 1 d . . . .
C35 C 0.2887(2) 0.24184(11) 0.46476(9) 0.0159(3) Uani 1 1 d . . . .
H35 H 0.209274 0.192089 0.437460 0.019 Uiso 1 1 calc R . . .
C36 C 0.28958(18) 0.27565(10) 0.54619(9) 0.0119(3) Uani 1 1 d . . . .
C37 C 0.16544(18) 0.24209(11) 0.59822(9) 0.0119(3) Uani 1 1 d . . . .
C38 C 0.4141(2) 0.24361(14) 0.33342(10) 0.0244(4) Uani 1 1 d . . . .
H38 H 0.502040 0.283691 0.315394 0.029 Uiso 1 1 calc R . . .
C39 C 0.2491(3) 0.24939(14) 0.29309(11) 0.0267(4) Uani 1 1 d . . . .
H39A H 0.217379 0.314395 0.310521 0.034(4) Uiso 1 1 calc GR . . .
H39B H 0.162012 0.207651 0.307307 0.034(4) Uiso 1 1 calc GR . . .
H39C H 0.261654 0.229842 0.235488 0.034(4) Uiso 1 1 calc GR . . .
C40 C 0.4670(3) 0.14320(17) 0.31028(12) 0.0405(6) Uani 1 1 d . . . .
H40A H 0.381614 0.102135 0.326431 0.042(4) Uiso 1 1 calc GR . . .
H40B H 0.573955 0.142248 0.336803 0.042(4) Uiso 1 1 calc GR . . .
H40C H 0.479284 0.120667 0.252726 0.042(4) Uiso 1 1 calc GR . . .
O1W O 0.10479(18) 0.97265(10) 0.38555(8) 0.0296(3) Uani 1 1 d . . . .
H1WA H 0.047086 1.019737 0.392096 0.047(8) Uiso 1 1 d R . . .
H1WB H 0.049456 0.926127 0.394906 0.037(7) Uiso 1 1 d R . . .
O2W O 0.33250(19) 1.00296(11) 0.51845(9) 0.0347(3) Uani 1 1 d . . . .
H2WA H 0.271232 1.006581 0.480278 0.051(8) Uiso 1 1 d R . . .
H2W H 0.436052 0.997711 0.509948 0.058(18) Uiso 0.5 1 d R P C -1
H2WB H 0.279122 0.971991 0.532348 0.018(13) Uiso 0.5 1 d R P D 1
O3W O 0.11832(18) 0.87869(10) 0.57442(8) 0.0287(3) Uani 1 1 d . . . .
H3W H 0.063880 0.865570 0.530645 0.044(7) Uiso 1 1 d R . . .
H3WA H 0.126210 0.823920 0.579075 0.022(11) Uiso 0.5 1 d R P E 1
H3WB H 0.210550 0.901360 0.561245 0.034(13) Uiso 0.5 1 d R P F 2
O4W O 0.08979(19) 0.69159(11) 0.57995(9) 0.0365(4) Uani 1 1 d . . . .
H4WA H 0.113761 0.671611 0.618756 0.038(7) Uiso 1 1 d R . . .
H4W H 0.032591 0.648411 0.545186 0.057 Uiso 0.5 1 d R P G -1
H4WB H 0.105641 0.748641 0.579706 0.046(16) Uiso 0.5 1 d R P H 2
O5W O 0.1022(2) 0.45294(13) 0.53705(10) 0.0493(4) Uani 1 1 d . . . .
H5W H 0.101926 0.394713 0.511969 0.074 Uiso 0.5 1 d R P I -2
H5WA H 0.153606 0.469263 0.581739 0.071(10) Uiso 1 1 d R . . .
H5WB H 0.034886 0.491413 0.530189 0.106 Uiso 0.5 1 d R P J 1
O6W O -0.0235(2) 0.70914(11) 0.85589(10) 0.0391(4) Uani 1 1 d . . . .
H6WA H 0.026609 0.688156 0.888855 0.044(7) Uiso 1 1 d R . . .
H6WB H 0.031149 0.694756 0.813405 0.069(10) Uiso 1 1 d R . . .
O7W O 0.13878(17) 0.60576(10) 0.94380(8) 0.0276(3) Uani 1 1 d . . . .
H7WA H 0.155839 0.548732 0.920556 0.042(7) Uiso 1 1 d R . . .
H7WB H 0.078379 0.595952 0.980566 0.039(7) Uiso 1 1 d R . . .

loop_
_atom_site_aniso_label
_atom_site_aniso_U_11
_atom_site_aniso_U_22
_atom_site_aniso_U_33
_atom_site_aniso_U_23
_atom_site_aniso_U_13
_atom_site_aniso_U_12
Yb 0.00765(3) 0.01071(3) 0.00970(3) 0.00313(2) -0.00058(2) 0.00041(2)
O11 0.0158(6) 0.0160(5) 0.0151(5) 0.0035(4) 0.0046(4) 0.0003(4)
O12 0.0214(6) 0.0338(7) 0.0153(6) 0.0059(5) 0.0066(5) 0.0000(5)
O21 0.0192(6) 0.0154(5) 0.0142(5) 0.0035(4) -0.0022(4) 0.0052(4)
O22 0.0251(7) 0.0192(6) 0.0296(7) 0.0103(5) 0.0010(5) 0.0095(5)
O31 0.0102(5) 0.0194(6) 0.0118(5) 0.0048(4) -0.0004(4) -0.0023(4)
O32 0.0133(5) 0.0173(6) 0.0170(6) 0.0024(4) 0.0003(4) -0.0032(4)
N1 0.0110(6) 0.0145(6) 0.0182(7) 0.0056(5) 0.0002(5) 0.0020(5)
N4 0.0121(6) 0.0197(7) 0.0143(6) 0.0068(5) -0.0029(5) -0.0011(5)
N7 0.0097(6) 0.0133(6) 0.0130(6) 0.0037(5) -0.0008(5) 0.0006(4)
N11 0.0121(6) 0.0153(6) 0.0147(6) 0.0071(5) -0.0021(5) 0.0000(5)
N21 0.0115(6) 0.0136(6) 0.0138(6) 0.0023(5) 0.0007(5) -0.0021(5)
N31 0.0095(6) 0.0130(6) 0.0120(6) 0.0041(5) 0.0007(4) 0.0003(4)
C2 0.0146(8) 0.0206(8) 0.0277(9) 0.0126(7) -0.0039(6) 0.0031(6)
C3 0.0163(8) 0.0233(8) 0.0212(8) 0.0130(7) -0.0069(6) -0.0025(6)
C5 0.0103(7) 0.0214(8) 0.0191(8) 0.0076(6) -0.0036(6) -0.0030(6)
C6 0.0112(7) 0.0173(7) 0.0188(8) 0.0068(6) -0.0013(6) -0.0026(5)
C8 0.0097(7) 0.0191(8) 0.0205(8) 0.0063(6) 0.0027(6) 0.0046(6)
C9 0.0132(7) 0.0159(7) 0.0195(8) 0.0031(6) 0.0032(6) 0.0045(6)
C11 0.0167(8) 0.0125(7) 0.0243(8) 0.0047(6) 0.0005(6) 0.0021(6)
C12 0.0144(7) 0.0159(7) 0.0241(8) 0.0086(6) -0.0017(6) 0.0010(6)
C13A 0.0203(9) 0.0150(10) 0.0308(14) 0.0104(12) 0.0022(12) 0.0012(7)
C14A 0.0191(9) 0.0189(10) 0.0285(11) 0.0131(10) 0.0041(10) 0.0012(7)
C15A 0.0137(8) 0.0179(11) 0.0223(11) 0.0101(8) 0.0033(8) 0.0012(8)
C13B 0.0203(9) 0.0150(10) 0.0308(14) 0.0104(12) 0.0022(12) 0.0012(7)
C14B 0.0191(9) 0.0189(10) 0.0285(11) 0.0131(10) 0.0041(10) 0.0012(7)
C15B 0.0137(8) 0.0179(11) 0.0223(11) 0.0101(8) 0.0033(8) 0.0012(8)
C16 0.0127(7) 0.0201(8) 0.0163(7) 0.0105(6) -0.0020(6) 0.0002(6)
C17 0.0100(7) 0.0217(8) 0.0119(7) 0.0041(6) -0.0032(5) -0.0016(6)
C18A 0.0267(11) 0.0208(10) 0.0430(14) 0.0184(10) 0.0088(10) -0.0004(8)
C19A 0.0304(13) 0.0295(13) 0.0436(19) 0.0150(14) 0.0038(14) -0.0098(10)
C20 0.0428(14) 0.0289(12) 0.104(2) 0.0384(14) 0.0289(15) 0.0084(10)
C21 0.0173(8) 0.0261(9) 0.0134(7) 0.0057(6) -0.0049(6) -0.0036(6)
C22 0.0135(7) 0.0206(8) 0.0136(7) 0.0012(6) -0.0004(6) -0.0027(6)
C23 0.0184(8) 0.0298(10) 0.0196(9) -0.0071(7) -0.0014(7) -0.0025(7)
C24 0.0202(9) 0.0231(10) 0.0367(11) -0.0126(8) 0.0033(8) -0.0008(7)
C25 0.0181(8) 0.0149(8) 0.0324(10) 0.0008(7) 0.0054(7) 0.0008(6)
C26 0.0132(7) 0.0137(7) 0.0185(8) 0.0036(6) 0.0038(6) -0.0002(5)
C27 0.0140(7) 0.0152(7) 0.0172(7) 0.0066(6) 0.0044(6) 0.0020(5)
C28A 0.0426(15) 0.0150(17) 0.020(2) -0.0007(11) -0.0065(18) 0.0036(13)
C29A 0.057(3) 0.0188(19) 0.046(3) -0.0017(17) -0.001(2) -0.013(2)
C30A 0.064(3) 0.0246(19) 0.032(2) -0.0043(15) 0.011(2) 0.0158(19)
C28B 0.0426(15) 0.0150(17) 0.020(2) -0.0007(11) -0.0065(18) 0.0036(13)
C29B 0.054(4) 0.023(2) 0.023(2) 0.0045(19) -0.005(2) -0.016(2)
C30B 0.040(3) 0.027(2) 0.030(3) -0.0033(19) 0.004(2) 0.010(2)
C31 0.0138(7) 0.0144(7) 0.0155(7) 0.0063(6) -0.0011(6) -0.0019(5)
C32 0.0107(7) 0.0142(7) 0.0149(7) 0.0056(6) 0.0000(5) 0.0011(5)
C33 0.0117(7) 0.0216(8) 0.0146(7) 0.0086(6) 0.0015(5) 0.0001(6)
C34 0.0153(8) 0.0232(8) 0.0140(7) 0.0050(6) 0.0014(6) 0.0005(6)
C35 0.0129(7) 0.0188(8) 0.0138(7) 0.0019(6) 0.0002(6) -0.0005(6)
C36 0.0093(6) 0.0140(7) 0.0131(7) 0.0051(5) 0.0013(5) 0.0009(5)
C37 0.0076(6) 0.0141(7) 0.0154(7) 0.0061(5) 0.0000(5) 0.0019(5)
C38 0.0214(9) 0.0366(10) 0.0119(8) 0.0043(7) 0.0030(6) -0.0070(7)
C39 0.0362(11) 0.0288(10) 0.0148(8) 0.0071(7) -0.0036(7) -0.0015(8)
C40 0.0332(12) 0.0604(15) 0.0190(10) -0.0069(9) 0.0004(8) 0.0223(11)
O1W 0.0267(7) 0.0260(7) 0.0382(8) 0.0137(6) 0.0031(6) -0.0014(6)
O2W 0.0196(7) 0.0371(9) 0.0416(9) 0.0039(7) -0.0041(7) -0.0025(6)
O3W 0.0282(8) 0.0325(8) 0.0252(7) 0.0098(6) -0.0086(6) -0.0029(6)
O4W 0.0336(8) 0.0456(10) 0.0373(9) 0.0220(7) 0.0006(7) 0.0075(7)
O5W 0.0462(10) 0.0631(12) 0.0404(10) 0.0164(8) -0.0151(8) 0.0116(9)
O6W 0.0335(9) 0.0424(9) 0.0485(10) 0.0221(8) 0.0083(8) 0.0125(7)
O7W 0.0313(8) 0.0278(7) 0.0246(7) 0.0087(6) 0.0116(6) 0.0033(6)

loop_
_atom_type_symbol
_atom_type_description
_atom_type_scat_dispersion_real
_atom_type_scat_dispersion_imag
_atom_type_scat_source
C C 0.0033 0.0016 'International Tables Vol C Tables 4.2.6.8 and 6.1.1.4'
H H 0.0000 0.0000 'International Tables Vol C Tables 4.2.6.8 and 6.1.1.4'
N N 0.0061 0.0033 'International Tables Vol C Tables 4.2.6.8 and 6.1.1.4'
O O 0.0106 0.0060 'International Tables Vol C Tables 4.2.6.8 and 6.1.1.4'
Yb Yb -0.3850 5.5486 'International Tables Vol C Tables 4.2.6.8 and 6.1.1.4'

loop_
_exptl_crystal_face_index_h
_exptl_crystal_face_index_k
_exptl_crystal_face_index_l
_exptl_crystal_face_perp_dist
0.00 -1.00 1.00 0.0270
0.00 1.00 -1.00 0.0360
-1.00 0.00 0.00 0.3010
1.00 0.00 0.00 0.2800
0.00 -1.00 0.00 0.0400
0.00 1.00 0.00 0.0650
0.00 0.00 -1.00 0.0670
0.00 0.00 1.00 0.0900
-1.00 1.00 2.00 0.1950

loop_
_geom_angle_atom_site_label_1
_geom_angle_atom_site_label_2
_geom_angle_atom_site_label_3
_geom_angle
O11 Yb O21 84.26(4)
O11 Yb N1 124.54(4)
O11 Yb N4 90.20(4)
O11 Yb N7 148.69(4)
O11 Yb N11 65.21(4)
O11 Yb N21 66.69(4)
O11 Yb N31 141.34(4)
O21 Yb N1 149.71(4)
O21 Yb N4 127.21(4)
O21 Yb N7 93.20(4)
O21 Yb N11 136.73(4)
O21 Yb N21 65.78(4)
O21 Yb N31 69.21(4)
O31 Yb O11 83.73(4)
O31 Yb O21 81.72(4)
O31 Yb N1 91.58(4)
O31 Yb N4 149.77(4)
O31 Yb N7 126.90(4)
O31 Yb N11 65.82(4)
O31 Yb N21 137.20(4)
O31 Yb N31 65.53(4)
N4 Yb N1 67.71(4)
N7 Yb N1 67.35(4)
N7 Yb N4 66.60(4)
N11 Yb N1 62.70(4)
N11 Yb N4 84.73(4)
N11 Yb N7 128.86(4)
N21 Yb N1 130.41(4)
N21 Yb N4 63.96(4)
N21 Yb N7 83.77(4)
N21 Yb N11 121.38(4)
N31 Yb N1 81.09(4)
N31 Yb N4 128.14(4)
N31 Yb N7 63.41(4)
N31 Yb N11 116.85(4)
N31 Yb N21 121.53(4)
C17 O11 Yb 126.77(10)
C27 O21 Yb 125.54(10)
C37 O31 Yb 125.08(10)
C2 N1 Yb 113.20(9)
C9 N1 Yb 107.71(9)
C9 N1 C2 109.96(12)
C9 N1 C11 108.92(13)
C11 N1 Yb 107.93(9)
C11 N1 C2 109.03(12)
C3 N4 Yb 106.28(9)
C3 N4 C5 110.84(13)
C3 N4 C21 109.62(13)
C5 N4 Yb 114.96(9)
C21 N4 Yb 106.41(9)
C21 N4 C5 108.56(13)
C6 N7 Yb 108.41(9)
C6 N7 C8 109.88(12)
C6 N7 C31 110.09(12)
C8 N7 Yb 114.73(9)
C31 N7 Yb 105.29(9)
C31 N7 C8 108.32(12)
C12 N11 Yb 120.74(11)
C12 N11 C16 118.51(14)
C16 N11 Yb 117.39(10)
C22 N21 Yb 121.82(11)
C22 N21 C26 118.42(14)
C26 N21 Yb 119.11(10)
C32 N31 Yb 122.22(10)
C32 N31 C36 118.74(13)
C36 N31 Yb 118.90(10)
N1 C2 H2A 108.7
N1 C2 H2B 108.7
N1 C2 C3 114.32(13)
H2A C2 H2B 107.6
C3 C2 H2A 108.7
C3 C2 H2B 108.7
N4 C3 C2 111.80(13)
N4 C3 H3A 109.3
N4 C3 H3B 109.3
C2 C3 H3A 109.3
C2 C3 H3B 109.3
H3A C3 H3B 107.9
N4 C5 H5A 108.9
N4 C5 H5B 108.9
N4 C5 C6 113.16(12)
H5A C5 H5B 107.8
C6 C5 H5A 108.9
C6 C5 H5B 108.9
N7 C6 C5 110.49(13)
N7 C6 H6A 109.6
N7 C6 H6B 109.6
C5 C6 H6A 109.6
C5 C6 H6B 109.6
H6A C6 H6B 108.1
N7 C8 H8A 108.8
N7 C8 H8B 108.8
N7 C8 C9 113.96(13)
H8A C8 H8B 107.7
C9 C8 H8A 108.8
C9 C8 H8B 108.8
N1 C9 C8 111.83(13)
N1 C9 H9A 109.3
N1 C9 H9B 109.3
C8 C9 H9A 109.3
C8 C9 H9B 109.3
H9A C9 H9B 107.9
N1 C11 H11A 109.5
N1 C11 H11B 109.5
N1 C11 C12 110.64(13)
H11A C11 H11B 108.1
C12 C11 H11A 109.5
C12 C11 H11B 109.5
N11 C12 C11 115.42(14)
N11 C12 C13A 120.76(18)
N11 C12 C13B 132.6(13)
C13A C12 C11 123.71(17)
C13B C12 C11 109.4(12)
C12 C13A H13A 119.6
C14A C13A C12 120.8(2)
C14A C13A H13A 119.6
C13A C14A C15A 117.2(2)
C13A C14A C18A 123.5(2)
C15A C14A C18A 119.3(2)
C14A C15A H15A 120.7
C16 C15A C14A 118.58(19)
C16 C15A H15A 120.7
C12 C13B H13B 124.4
C14B C13B C12 111(2)
C14B C13B H13B 124.4
C13B C14B C18B 121(2)
C15B C14B C13B 120(3)
C15B C14B C18B 118(2)
C14B C15B H15B 115.9
C14B C15B C16 128(2)
C16 C15B H15B 115.9
N11 C16 C15A 124.13(16)
N11 C16 C15B 107.8(8)
N11 C16 C17 114.06(14)
C15A C16 C17 121.78(16)
C17 C16 C15B 137.1(8)
O11 C17 C16 114.78(14)
O12 C17 O11 125.51(16)
O12 C17 C16 119.71(15)
C14A C18A H18A 107.4
C14A C18A C19A 109.02(19)
C19A C18A H18A 107.4
C20 C18A C14A 114.05(19)
C20 C18A H18A 107.4
C20 C18A C19A 111.4(2)
C18A C19A H19A 109.4
C18A C19A H19B 109.5
C18A C19A H19C 109.5
H19A C19A H19B 109.5
H19A C19A H19C 109.5
H19B C19A H19C 109.5
C14B C18B H18B 103.6
C19B C18B C14B 113(2)
C19B C18B H18B 103.6
C19B C18B C20 119.5(19)
C20 C18B C14B 111.6(17)
C20 C18B H18B 103.6
C18B C19B H19D 110.9
C18B C19B H19E 107.9
C18B C19B H19F 109.6
H19D C19B H19E 109.5
H19D C19B H19F 109.5
H19E C19B H19F 109.5
C18A C20 H20A 109.3
C18A C20 H20B 109.5
C18A C20 H20C 109.6
C18B C20 H20D 108.5
C18B C20 H20E 108.7
C18B C20 H20F 111.2
H20A C20 H20B 109.5
H20A C20 H20C 109.5
H20B C20 H20C 109.5
H20D C20 H20E 109.5
H20D C20 H20F 109.5
H20E C20 H20F 109.5
N4 C21 H21A 109.8
N4 C21 H21B 109.8
N4 C21 C22 109.27(13)
H21A C21 H21B 108.3
C22 C21 H21A 109.8
C22 C21 H21B 109.8
N21 C22 C21 114.73(14)
N21 C22 C23 122.18(16)
C23 C22 C21 122.98(15)
C22 C23 H23 120.2
C22 C23 C24 119.64(17)
C24 C23 H23 120.2
C23 C24 C28A 113.9(2)
C23 C24 C28B 129.3(3)
C25 C24 C23 117.83(17)
C25 C24 C28A 127.7(2)
C25 C24 C28B 112.3(3)
C24 C25 H25 120.2
C26 C25 C24 119.52(17)
C26 C25 H25 120.2
N21 C26 C25 122.31(16)
N21 C26 C27 113.97(14)
C25 C26 C27 123.58(15)
O21 C27 C26 115.30(13)
O22 C27 O21 126.27(16)
O22 C27 C26 118.43(15)
C24 C28A H28A 109.0
C24 C28A C29A 105.1(4)
C24 C28A C30A 111.7(4)
C29A C28A H28A 109.0
C30A C28A H28A 109.0
C30A C28A C29A 113.0(4)
C28A C29A H29A 109.9
C28A C29A H29B 110.3
C28A C29A H29C 108.2
H29A C29A H29B 109.5
H29A C29A H29C 109.5
H29B C29A H29C 109.5
C28A C30A H30A 109.9
C28A C30A H30B 108.2
C28A C30A H30C 110.3
H30A C30A H30B 109.5
H30A C30A H30C 109.5
H30B C30A H30C 109.5
C24 C28B H28B 110.0
C29B C28B C24 111.2(5)
C29B C28B H28B 110.0
C29B C28B C30B 112.4(5)
C30B C28B C24 102.9(4)
C30B C28B H28B 110.0
C28B C29B H29D 108.5
C28B C29B H29E 108.7
C28B C29B H29F 111.2
H29D C29B H29E 109.5
H29D C29B H29F 109.5
H29E C29B H29F 109.5
C28B C30B H30D 109.5
C28B C30B H30E 109.5
C28B C30B H30F 109.5
H30D C30B H30E 109.5
H30D C30B H30F 109.5
H30E C30B H30F 109.5
N7 C31 H31A 110.3
N7 C31 H31B 110.3
N7 C31 C32 106.97(12)
H31A C31 H31B 108.6
C32 C31 H31A 110.3
C32 C31 H31B 110.3
N31 C32 C31 113.63(13)
N31 C32 C33 122.20(14)
C33 C32 C31 124.05(15)
C32 C33 H33 120.3
C32 C33 C34 119.49(15)
C34 C33 H33 120.3
C33 C34 C35 117.76(15)
C33 C34 C38 121.20(15)
C35 C34 C38 121.01(15)
C34 C35 H35 120.4
C36 C35 C34 119.30(15)
C36 C35 H35 120.4
N31 C36 C35 122.39(14)
N31 C36 C37 113.08(13)
C35 C36 C37 124.53(14)
O31 C37 C36 115.25(13)
O32 C37 O31 125.63(15)
O32 C37 C36 119.11(14)
C34 C38 H38 107.8
C34 C38 C39 111.49(15)
C34 C38 C40 109.95(16)
C39 C38 H38 107.8
C39 C38 C40 111.70(16)
C40 C38 H38 107.8
C38 C39 H39A 109.5
C38 C39 H39B 109.5
C38 C39 H39C 109.5
H39A C39 H39B 109.5
H39A C39 H39C 109.5
H39B C39 H39C 109.5
C38 C40 H40A 109.5
C38 C40 H40B 109.5
C38 C40 H40C 109.5
H40A C40 H40B 109.5
H40A C40 H40C 109.5
H40B C40 H40C 109.5
H1WA O1W H1WB 112.1
H2WA O2W H2W 117.2
H2WA O2W H2WB 98.7
H2W O2W H2WB 125.3
H3W O3W H3WA 101.0
H3W O3W H3WB 99.8
H4WA O4W H4W 109.6
H4WA O4W H4WB 124.7
H5W O5W H5WA 114.6
H5WA O5W H5WB 115.4
H6WA O6W H6WB 106.7
H7WA O7W H7WB 97.7

loop_
_geom_bond_atom_site_label_1
_geom_bond_atom_site_label_2
_geom_bond_distance
Yb O11 2.3273(11)
Yb O21 2.3374(11)
Yb O31 2.3166(11)
Yb N1 2.6101(13)
Yb N4 2.6030(13)
Yb N7 2.5955(13)
Yb N11 2.4958(13)
Yb N21 2.4563(13)
Yb N31 2.4450(13)
O11 C17 1.274(2)
O12 C17 1.233(2)
O21 C27 1.2715(19)
O22 C27 1.2417(18)
O31 C37 1.2677(18)
O32 C37 1.2451(18)
N1 C2 1.504(2)
N1 C9 1.479(2)
N1 C11 1.482(2)
N4 C3 1.477(2)
N4 C5 1.507(2)
N4 C21 1.483(2)
N7 C6 1.477(2)
N7 C8 1.5042(19)
N7 C31 1.4862(19)
N11 C12 1.331(2)
N11 C16 1.346(2)
N21 C22 1.337(2)
N21 C26 1.344(2)
N31 C32 1.334(2)
N31 C36 1.3444(19)
C2 H2A 0.9900
C2 H2B 0.9900
C2 C3 1.520(2)
C3 H3A 0.9900
C3 H3B 0.9900
C5 H5A 0.9900
C5 H5B 0.9900
C5 C6 1.519(2)
C6 H6A 0.9900
C6 H6B 0.9900
C8 H8A 0.9900
C8 H8B 0.9900
C8 C9 1.520(2)
C9 H9A 0.9900
C9 H9B 0.9900
C11 H11A 0.9900
C11 H11B 0.9900
C11 C12 1.501(2)
C12 C13A 1.401(3)
C12 C13B 1.37(3)
C13A H13A 0.9500
C13A C14A 1.390(3)
C14A C15A 1.403(3)
C14A C18A 1.516(3)
C15A H15A 0.9500
C15A C16 1.366(3)
C13B H13B 0.9500
C13B C14B 1.34(4)
C14B C15B 1.27(3)
C14B C18B 1.61(3)
C15B H15B 0.9500
C15B C16 1.57(2)
C16 C17 1.507(2)
C18A H18A 1.0000
C18A C19A 1.544(4)
C18A C20 1.508(3)
C19A H19A 0.9801
C19A H19B 0.9800
C19A H19C 0.9798
C18B H18B 1.0000
C18B C19B 1.43(4)
C18B C20 1.44(2)
C19B H19D 0.9800
C19B H19E 0.9800
C19B H19F 0.9800
C20 H20A 0.9599
C20 H20B 0.9601
C20 H20C 0.9597
C20 H20D 0.9599
C20 H20E 0.9600
C20 H20F 0.9600
C21 H21A 0.9900
C21 H21B 0.9900
C21 C22 1.503(2)
C22 C23 1.380(2)
C23 H23 0.9500
C23 C24 1.389(3)
C24 C25 1.385(3)
C24 C28A 1.510(5)
C24 C28B 1.571(6)
C25 H25 0.9500
C25 C26 1.378(2)
C26 C27 1.514(2)
C28A H28A 1.0000
C28A C29A 1.522(7)
C28A C30A 1.521(7)
C29A H29A 0.9800
C29A H29B 0.9800
C29A H29C 0.9800
C30A H30A 0.9798
C30A H30B 0.9799
C30A H30C 0.9801
C28B H28B 1.0000
C28B C29B 1.515(10)
C28B C30B 1.522(8)
C29B H29D 0.9801
C29B H29E 0.9801
C29B H29F 0.9799
C30B H30D 0.9800
C30B H30E 0.9800
C30B H30F 0.9800
C31 H31A 0.9900
C31 H31B 0.9900
C31 C32 1.502(2)
C32 C33 1.386(2)
C33 H33 0.9500
C33 C34 1.390(2)
C34 C35 1.398(2)
C34 C38 1.514(2)
C35 H35 0.9500
C35 C36 1.377(2)
C36 C37 1.509(2)
C38 H38 1.0000
C38 C39 1.522(3)
C38 C40 1.524(3)
C39 H39A 0.9800
C39 H39B 0.9800
C39 H39C 0.9800
C40 H40A 0.9800
C40 H40B 0.9800
C40 H40C 0.9800
O1W H1WA 0.8500
O1W H1WB 0.8500
O2W H2WA 0.8500
O2W H2W 0.8499
O2W H2WB 0.7010
O3W H3W 0.8502
O3W H3WA 0.8500
O3W H3WB 0.8500
O4W H4WA 0.8498
O4W H4W 0.8499
O4W H4WB 0.8499
O5W H5W 0.8500
O5W H5WA 0.8500
O5W H5WB 0.8500
O6W H6WA 0.8499
O6W H6WB 0.8498
O7W H7WA 0.8499
O7W H7WB 0.8500

loop_
_geom_hbond_atom_site_label_D
_geom_hbond_atom_site_label_H
_geom_hbond_atom_site_label_A
_geom_hbond_distance_DH
_geom_hbond_distance_HA
_geom_hbond_distance_DA
_geom_hbond_angle_DHA
_geom_hbond_site_symmetry_A
O1W H1WA O3W 0.85 2.05 2.883(2) 167.4 2_576
O1W H1WB O32 0.85 1.99 2.8290(18) 170.6 2_566
O2W H2WA O1W 0.85 2.06 2.877(2) 162.4 .
O2W H2W O2W 0.85 1.92 2.768(3) 172.1 2_676
O2W H2WB O3W 0.70 2.11 2.815(2) 179.9 .
O3W H3W O32 0.85 1.89 2.7355(17) 173.8 2_566
O3W H3WA O4W 0.85 1.97 2.806(2) 166.5 .
O3W H3WB O2W 0.85 2.06 2.815(2) 147.3 .
O4W H4WA O22 0.85 1.98 2.8200(19) 172.8 .
O4W H4W O5W 0.85 2.00 2.852(2) 179.7 2_566
O4W H4WB O3W 0.85 1.96 2.806(2) 174.0 .
O5W H5W O4W 0.85 2.26 2.852(2) 126.8 2_566
O5W H5WA O21 0.85 2.10 2.9413(19) 173.2 .
O5W H5WB O5W 0.85 2.00 2.790(3) 153.3 2_566
O6W H6WA O7W 0.85 2.03 2.858(2) 164.8 .
O6W H6WB O22 0.85 2.20 3.040(2) 169.4 .
O7W H7WA O11 0.85 2.18 3.0037(17) 164.2 .
O7W H7WB O12 0.85 1.97 2.7910(18) 160.7 2_567
